data_7219116
loop_
_publ_author_name
'Xiao, Li-Na'
'Wang, La-Mei'
'Shan, Xiao-Nan'
'Guo, Hai-Yang'
'Fu, Li-Wei'
'Hu, Yang-Yang'
'Cui, Xiao-Bing'
'Li, Ke-Chang'
'Xu, Ji-Qing'

_publ_section_title
;
 Secondary organic moiety templated organic--inorganic
 polyoxometalate-based frameworks
;
_journal_issue 6
_journal_name_full CrystEngComm
_journal_page_first 1336
_journal_paper_doi 10.1039/C4CE02043J
_journal_volume 17
_journal_year 2015
_chemical_formula_sum 'C33 H29 Cu3 N8 O40 Si W12'
_chemical_formula_weight 3602.46
_chemical_name_systematic
; 
 ? 
;
_space_group_IT_number 2
_symmetry_cell_setting triclinic
_symmetry_space_group_name_Hall '-P 1'
_symmetry_space_group_name_H-M 'P -1'
_atom_sites_solution_hydrogens geom
_atom_sites_solution_primary direct
_atom_sites_solution_secondary difmap
_audit_creation_method SHELXL-97
_audit_update_record
;
2014-06-03 deposited with the CCDC.
2014-12-16 downloaded from the CCDC.
;
_cell_angle_alpha 113.30(3)
_cell_angle_beta 96.32(3)
_cell_angle_gamma 95.46(3)
_cell_formula_units_Z 1
_cell_length_a 10.882(2)
_cell_length_b 11.587(2)
_cell_length_c 13.273(3)
_cell_measurement_temperature 293(2)
_cell_volume 1510.0(7)
_computing_structure_refinement 'SHELXL-97 (Sheldrick, 1997)'
_computing_structure_solution 'SHELXS-97 (Sheldrick, 1990)'
_diffrn_ambient_temperature 293(2)
_diffrn_measured_fraction_theta_full 0.980
_diffrn_measured_fraction_theta_max 0.980
_diffrn_radiation_monochromator graphite
_diffrn_radiation_source 'fine-focus sealed tube'
_diffrn_radiation_type MoK\a
_diffrn_radiation_wavelength 0.71073
_diffrn_reflns_av_R_equivalents 0.0793
_diffrn_reflns_av_sigmaI/netI 0.1084
_diffrn_reflns_limit_h_max 14
_diffrn_reflns_limit_h_min -14
_diffrn_reflns_limit_k_max 15
_diffrn_reflns_limit_k_min -15
_diffrn_reflns_limit_l_max 17
_diffrn_reflns_limit_l_min -17
_diffrn_reflns_number 14690
_diffrn_reflns_theta_full 27.48
_diffrn_reflns_theta_max 27.48
_diffrn_reflns_theta_min 3.05
_exptl_absorpt_coefficient_mu 23.901
_exptl_absorpt_correction_T_max 0.0771
_exptl_absorpt_correction_T_min 0.0453
_exptl_absorpt_correction_type empirical
_exptl_crystal_density_diffrn 3.962
_exptl_crystal_density_method 'not measured'
_exptl_crystal_F_000 1591
_exptl_crystal_size_max 0.34
_exptl_crystal_size_mid 0.30
_exptl_crystal_size_min 0.22
_refine_diff_density_max 3.552
_refine_diff_density_min -4.156
_refine_diff_density_rms 0.468
_refine_ls_extinction_method none
_refine_ls_goodness_of_fit_ref 1.064
_refine_ls_hydrogen_treatment constr
_refine_ls_matrix_type full
_refine_ls_number_parameters 473
_refine_ls_number_reflns 6788
_refine_ls_number_restraints 96
_refine_ls_restrained_S_all 1.056
_refine_ls_R_factor_all 0.1029
_refine_ls_R_factor_gt 0.0688
_refine_ls_shift/su_max 0.007
_refine_ls_shift/su_mean 0.000
_refine_ls_structure_factor_coef Fsqd
_refine_ls_weighting_details 'calc w=1/[\s^2^(Fo^2^)+(0.0523P)^2^+59.2044P] where P=(Fo^2^+2Fc^2^)/3'
_refine_ls_weighting_scheme calc
_refine_ls_wR_factor_gt 0.1515
_refine_ls_wR_factor_ref 0.1758
_reflns_number_gt 4660
_reflns_number_total 6788
_reflns_threshold_expression >2sigma(I)
_cod_data_source_file c4ce02043j2.cif
_cod_data_source_block k
_cod_depositor_comments 'Adding full bibliography for 7219116--7219119.cif.'
_cod_original_cell_volume 1510.0(5)
_cod_original_sg_symbol_H-M p-1
_cod_database_code 7219116

loop_
_symmetry_equiv_pos_as_xyz
'x, y, z'
'-x, -y, -z'

loop_
_atom_site_label
_atom_site_type_symbol
_atom_site_fract_x
_atom_site_fract_y
_atom_site_fract_z
_atom_site_U_iso_or_equiv
_atom_site_adp_type
_atom_site_occupancy
_atom_site_symmetry_multiplicity
_atom_site_calc_flag
_atom_site_refinement_flags
W1 W -1.77017(7) 0.76784(9) 0.39947(8) 0.0339(2) Uani 1 1 d .
W2 W -1.21067(7) 0.92003(8) 0.41455(8) 0.0288(2) Uani 1 1 d .
W3 W -1.74448(7) 1.01494(8) 0.30891(7) 0.0263(2) Uani 1 1 d .
W4 W -1.45494(9) 0.93546(8) 0.22535(7) 0.0343(2) Uani 1 1 d .
W5 W -1.52683(10) 0.75198(10) 0.59084(9) 0.0419(3) Uani 1 1 d .
W6 W -1.47998(10) 0.68838(9) 0.31748(8) 0.0441(3) Uani 1 1 d .
Si1 Si -1.5000 1.0000 0.5000 0.0245(16) Uani 1 2 d S
O1 O -1.562(2) 0.846(2) 0.463(2) 0.019(5) Uani 0.50 1 d PU
O2 O -1.638(2) 0.981(2) 0.463(2) 0.026(6) Uani 0.50 1 d PU
O3 O -1.424(2) 0.921(2) 0.398(2) 0.023(5) Uani 0.50 1 d PU
O4 O -1.541(2) 1.035(2) 0.395(2) 0.015(5) Uani 0.50 1 d P
O20 O -1.688(2) 0.734(3) 0.5176(16) 0.102(10) Uani 1 1 d .
O21 O -1.289(3) 0.939(3) 0.289(2) 0.096(8) Uani 1 1 d U
O22 O -1.075(2) 0.883(2) 0.3710(18) 0.073(7) Uani 1 1 d .
O5 O -1.8937(16) 0.6576(14) 0.3506(14) 0.045(4) Uani 1 1 d .
O6 O -1.863(2) 1.017(2) 0.2161(16) 0.075(7) Uani 1 1 d .
O7 O -1.7918(18) 0.8556(14) 0.3053(14) 0.044(4) Uani 1 1 d .
O8 O -1.4303(16) 1.1128(16) 0.287(2) 0.074(7) Uani 1 1 d .
O9 O -1.4366(14) 0.901(2) 0.0913(14) 0.055(5) Uani 1 1 d .
O10 O -1.305(3) 0.757(3) 0.360(2) 0.095(8) Uani 1 1 d U
O11 O -1.485(2) 0.766(2) 0.215(2) 0.088(7) Uani 1 1 d U
O12 O -1.627(2) 0.9398(15) 0.217(2) 0.089(9) Uani 1 1 d .
O13 O -1.472(2) 0.666(2) 0.450(2) 0.083(7) Uani 1 1 d U
O14 O -1.4737(13) 0.5408(13) 0.2274(13) 0.032(3) Uani 1 1 d .
O15 O -1.5396(16) 0.6348(17) 0.6344(18) 0.052(5) Uani 1 1 d .
O16 O -1.189(2) 0.9168(15) 0.5595(15) 0.055(5) Uani 1 1 d .
O17 O -1.8240(17) 0.9028(16) 0.5146(13) 0.046(4) Uani 1 1 d .
O18 O -1.6373(19) 1.175(2) 0.3558(18) 0.064(5) Uani 1 1 d U
O19 O -1.662(3) 0.677(3) 0.310(3) 0.114(9) Uani 1 1 d U
Cu1 Cu 0.4846(2) 0.2744(4) 0.1304(3) 0.0566(10) Uani 1 1 d .
Cu2 Cu 0.5000 0.5000 0.0000 0.079(2) Uani 1 2 d S
N1 N 0.6553(16) 0.2691(17) 0.1288(15) 0.032(4) Uani 1 1 d U
N3 N 0.6764(19) 0.500(3) 0.010(2) 0.058(7) Uani 1 1 d .
C1 C 0.701(2) 0.165(2) 0.064(2) 0.038(5) Uani 1 1 d .
H1A H 0.6448 0.0925 0.0193 0.045 Uiso 1 1 calc R
C2 C 0.827(2) 0.162(2) 0.062(2) 0.041(6) Uani 1 1 d .
H2A H 0.8538 0.0890 0.0137 0.049 Uiso 1 1 calc R
C3 C 0.9138(18) 0.2651(18) 0.1297(17) 0.024(4) Uani 1 1 d U
C9 C 0.8682(17) 0.3715(19) 0.1963(17) 0.026(4) Uani 1 1 d .
H9A H 0.9238 0.4437 0.2436 0.031 Uiso 1 1 calc R
C10 C 0.7419(18) 0.372(2) 0.194(2) 0.036(5) Uani 1 1 d .
H10A H 0.7144 0.4465 0.2385 0.043 Uiso 1 1 calc R
C11 C 0.720(2) 0.398(2) -0.062(2) 0.042(5) Uani 1 1 d U
H11A H 0.6634 0.3273 -0.1109 0.050 Uiso 1 1 calc R
C12 C 0.848(2) 0.398(2) -0.062(2) 0.047(7) Uani 1 1 d .
H12A H 0.8755 0.3257 -0.1106 0.057 Uiso 1 1 calc R
C13 C 0.9304(17) 0.497(2) 0.0025(18) 0.028(4) Uani 1 1 d .
C14 C 0.887(3) 0.607(3) 0.079(3) 0.053(8) Uani 1 1 d .
H14A H 0.9407 0.6799 0.1282 0.064 Uiso 1 1 calc R
C15 C 0.760(2) 0.596(2) 0.073(2) 0.044(6) Uani 1 1 d .
H15A H 0.7302 0.6661 0.1212 0.053 Uiso 1 1 calc R
C4 C 1.0470(17) 0.264(2) 0.1285(19) 0.032(5) Uani 1 1 d .
C8 C 1.1394(17) 0.3480(19) 0.219(2) 0.034(5) Uani 1 1 d .
H8A H 1.1137 0.4046 0.2824 0.041 Uiso 1 1 calc R
C5 C 1.0955(18) 0.180(2) 0.0399(19) 0.031(5) Uani 1 1 d .
H5A H 1.0414 0.1181 -0.0203 0.037 Uiso 1 1 calc R
C6 C 1.2248(19) 0.189(3) 0.040(2) 0.043(6) Uani 1 1 d .
H6A H 1.2534 0.1391 -0.0242 0.052 Uiso 1 1 calc R
C7 C 1.265(2) 0.348(3) 0.216(2) 0.057(8) Uani 1 1 d .
H7A H 1.3220 0.4076 0.2757 0.068 Uiso 1 1 calc R
N2 N 1.3077(15) 0.2627(18) 0.1274(18) 0.037(5) Uani 1 1 d .
N5 N -0.983(4) 0.572(5) 0.533(5) 0.105(18) Uani 0.50 1 d PGU
C17 C -0.996(5) 0.712(5) 0.577(5) 0.090(18) Uani 0.50 1 d PGU
C18 C -1.133(5) 0.721(4) 0.549(5) 0.23(3) Uani 0.50 1 d PGU
N4 N -1.204(4) 0.587(4) 0.488(3) 0.052(12) Uani 0.50 1 d PG
C20 C -1.111(4) 0.495(3) 0.478(4) 0.055(13) Uani 0.50 1 d PGU

loop_
_atom_site_aniso_label
_atom_site_aniso_U_11
_atom_site_aniso_U_22
_atom_site_aniso_U_33
_atom_site_aniso_U_23
_atom_site_aniso_U_13
_atom_site_aniso_U_12
W1 0.0162(4) 0.0501(6) 0.0290(5) 0.0091(4) 0.0041(3) 0.0069(4)
W2 0.0144(4) 0.0290(4) 0.0360(5) 0.0063(4) 0.0007(3) 0.0056(3)
W3 0.0173(4) 0.0328(4) 0.0289(5) 0.0121(4) 0.0028(3) 0.0077(3)
W4 0.0508(6) 0.0289(5) 0.0192(4) 0.0068(4) 0.0061(4) 0.0007(4)
W5 0.0574(6) 0.0473(6) 0.0450(6) 0.0328(5) 0.0294(5) 0.0326(5)
W6 0.0610(7) 0.0344(5) 0.0254(5) -0.0017(4) -0.0044(5) 0.0297(5)
Si1 0.032(4) 0.021(4) 0.021(4) 0.010(3) 0.004(3) 0.006(3)
O1 0.018(5) 0.019(5) 0.019(5) 0.008(2) 0.0031(13) 0.0030(13)
O2 0.025(6) 0.026(6) 0.026(6) 0.010(3) 0.0042(14) 0.0041(13)
O3 0.023(6) 0.023(6) 0.023(6) 0.010(2) 0.0037(14) 0.0035(13)
O4 0.014(11) 0.008(10) 0.014(12) -0.004(9) 0.001(10) -0.001(9)
O20 0.102(17) 0.19(3) 0.029(10) 0.039(14) 0.024(12) 0.12(2)
O21 0.096(8) 0.096(8) 0.096(8) 0.040(3) 0.0150(16) 0.0145(16)
O22 0.088(15) 0.094(16) 0.068(14) 0.042(13) 0.058(13) 0.065(13)
O5 0.057(10) 0.027(8) 0.041(9) 0.010(7) 0.010(9) -0.021(8)
O6 0.099(16) 0.078(14) 0.034(10) 0.005(10) -0.016(11) 0.058(13)
O7 0.076(12) 0.023(7) 0.038(9) 0.013(7) 0.024(9) 0.013(8)
O8 0.038(10) 0.038(10) 0.110(18) -0.010(11) 0.046(12) -0.011(8)
O9 0.020(7) 0.101(15) 0.028(9) 0.010(9) 0.008(7) -0.002(9)
O10 0.095(8) 0.095(8) 0.095(8) 0.039(3) 0.0147(16) 0.0142(15)
O11 0.088(7) 0.088(7) 0.088(7) 0.036(3) 0.0136(15) 0.0132(15)
O12 0.070(13) 0.013(8) 0.15(2) -0.009(11) 0.066(16) -0.011(8)
O13 0.083(7) 0.083(7) 0.083(7) 0.034(3) 0.0133(15) 0.0133(14)
O14 0.028(7) 0.021(7) 0.036(8) 0.004(6) 0.005(7) -0.005(6)
O15 0.044(9) 0.054(11) 0.087(15) 0.055(11) 0.015(10) 0.014(8)
O16 0.097(15) 0.031(9) 0.042(10) 0.020(8) 0.024(11) -0.004(9)
O17 0.064(11) 0.050(10) 0.026(8) 0.018(8) 0.012(8) 0.004(9)
O18 0.064(5) 0.064(5) 0.064(5) 0.026(2) 0.0112(13) 0.0094(13)
O19 0.114(9) 0.114(9) 0.114(9) 0.047(4) 0.0184(18) 0.0178(17)
Cu1 0.0124(12) 0.096(3) 0.082(3) 0.055(2) 0.0152(15) 0.0152(15)
Cu2 0.0113(18) 0.161(6) 0.077(4) 0.060(4) 0.009(2) 0.016(3)
N1 0.032(4) 0.032(4) 0.032(4) 0.0129(18) 0.0052(12) 0.0051(12)
N3 0.029(10) 0.11(2) 0.074(17) 0.067(17) 0.031(12) 0.025(13)
C1 0.025(10) 0.032(12) 0.049(15) 0.015(11) -0.004(10) -0.013(9)
C2 0.043(13) 0.051(14) 0.041(14) 0.022(12) 0.022(12) 0.031(12)
C3 0.024(4) 0.024(4) 0.024(4) 0.0098(19) 0.0037(12) 0.0036(12)
C9 0.020(9) 0.028(10) 0.023(10) 0.006(8) -0.008(8) 0.006(8)
C10 0.019(9) 0.041(12) 0.051(15) 0.017(11) 0.018(10) 0.013(9)
C11 0.042(6) 0.042(6) 0.042(6) 0.017(2) 0.0065(14) 0.0064(13)
C12 0.055(16) 0.052(15) 0.033(13) 0.007(12) 0.021(13) 0.026(13)
C13 0.019(9) 0.035(11) 0.031(11) 0.016(10) 0.001(9) 0.003(9)
C14 0.048(15) 0.047(15) 0.09(2) 0.043(16) 0.029(16) 0.027(13)
C15 0.040(13) 0.045(14) 0.055(17) 0.030(13) 0.007(13) -0.001(12)
C4 0.014(9) 0.052(13) 0.042(13) 0.030(11) 0.008(9) 0.012(9)
C8 0.011(8) 0.027(10) 0.043(13) -0.007(10) -0.006(9) 0.001(8)
C5 0.020(9) 0.047(13) 0.031(12) 0.023(10) -0.003(9) 0.000(9)
C6 0.020(10) 0.066(17) 0.061(17) 0.039(15) 0.024(12) 0.014(11)
C7 0.035(13) 0.10(2) 0.046(16) 0.031(16) 0.016(13) 0.014(15)
N2 0.012(8) 0.043(11) 0.054(13) 0.020(10) 0.001(8) 0.005(8)
N5 0.105(18) 0.105(18) 0.105(18) 0.043(7) 0.017(3) 0.016(3)
C17 0.090(18) 0.090(18) 0.090(18) 0.037(8) 0.015(3) 0.014(3)
C18 0.23(3) 0.23(3) 0.23(3) 0.093(12) 0.037(5) 0.034(4)
N4 0.07(3) 0.07(3) 0.02(2) 0.02(2) 0.01(2) 0.04(3)
C20 0.056(13) 0.055(13) 0.055(13) 0.023(5) 0.009(2) 0.008(2)

loop_
_atom_type_symbol
_atom_type_description
_atom_type_scat_dispersion_real
_atom_type_scat_dispersion_imag
_atom_type_scat_source
C C 0.0033 0.0016 'International Tables Vol C Tables 4.2.6.8 and 6.1.1.4'
H H 0.0000 0.0000 'International Tables Vol C Tables 4.2.6.8 and 6.1.1.4'
Cu Cu 0.3201 1.2651 'International Tables Vol C Tables 4.2.6.8 and 6.1.1.4'
N N 0.0061 0.0033 'International Tables Vol C Tables 4.2.6.8 and 6.1.1.4'
O O 0.0106 0.0060 'International Tables Vol C Tables 4.2.6.8 and 6.1.1.4'
Si Si 0.0817 0.0704 'International Tables Vol C Tables 4.2.6.8 and 6.1.1.4'
W W -0.8490 6.8722 'International Tables Vol C Tables 4.2.6.8 and 6.1.1.4'

loop_
_geom_angle_atom_site_label_1
_geom_angle_atom_site_label_2
_geom_angle_atom_site_label_3
_geom_angle
_geom_angle_site_symmetry_1
_geom_angle_site_symmetry_3
O5 W1 O19 97.9(12) . .
O5 W1 O17 103.3(8) . .
O19 W1 O17 158.6(12) . .
O5 W1 O7 101.9(9) . .
O19 W1 O7 88.5(11) . .
O17 W1 O7 89.6(7) . .
O5 W1 O20 102.3(12) . .
O19 W1 O20 88.1(11) . .
O17 W1 O20 85.0(8) . .
O7 W1 O20 155.8(12) . .
O5 W1 O1 155.3(9) . .
O19 W1 O1 65.1(12) . .
O17 W1 O1 94.0(8) . .
O7 W1 O1 95.7(9) . .
O20 W1 O1 61.4(11) . .
O5 W1 O2 159.9(9) . .
O19 W1 O2 95.4(11) . .
O17 W1 O2 64.9(8) . .
O7 W1 O2 63.4(8) . .
O20 W1 O2 93.1(12) . .
O1 W1 O2 44.8(9) . .
O22 W2 O17 101.7(10) . 2_276
O22 W2 O10 100.6(12) . .
O17 W2 O10 157.7(10) 2_276 .
O22 W2 O21 98.5(11) . .
O17 W2 O21 87.6(10) 2_276 .
O10 W2 O21 88.5(12) . .
O22 W2 O16 102.9(10) . .
O17 W2 O16 88.0(7) 2_276 .
O10 W2 O16 87.6(10) . .
O21 W2 O16 158.5(10) . .
O22 W2 O3 156.4(11) . .
O17 W2 O3 92.4(9) 2_276 .
O10 W2 O3 66.5(10) . .
O21 W2 O3 62.9(10) . .
O16 W2 O3 96.3(9) . .
O22 W2 O2 160.6(11) . 2_276
O17 W2 O2 65.7(8) 2_276 2_276
O10 W2 O2 92.9(10) . 2_276
O21 W2 O2 95.7(10) . 2_276
O16 W2 O2 63.5(9) . 2_276
O3 W2 O2 42.8(9) . 2_276
O6 W3 O7 99.5(11) . .
O6 W3 O16 100.8(10) . 2_276
O7 W3 O16 87.9(7) . 2_276
O6 W3 O12 102.3(12) . .
O7 W3 O12 86.4(7) . .
O16 W3 O12 156.9(12) 2_276 .
O6 W3 O18 105.5(11) . .
O7 W3 O18 155.0(9) . .
O16 W3 O18 88.4(8) 2_276 .
O12 W3 O18 87.4(8) . .
O6 W3 O4 159.1(11) . .
O7 W3 O4 94.0(8) . .
O16 W3 O4 95.5(9) 2_276 .
O12 W3 O4 62.7(10) . .
O18 W3 O4 61.8(8) . .
O6 W3 O2 159.3(11) . .
O7 W3 O2 65.9(9) . .
O16 W3 O2 65.6(9) 2_276 .
O12 W3 O2 91.8(11) . .
O18 W3 O2 90.1(9) . .
O4 W3 O2 41.5(9) . .
O9 W4 O8 102.0(10) . .
O9 W4 O12 101.1(10) . .
O8 W4 O12 88.0(7) . .
O9 W4 O21 100.5(10) . .
O8 W4 O21 89.7(11) . .
O12 W4 O21 158.3(12) . .
O9 W4 O11 98.3(11) . .
O8 W4 O11 159.7(11) . .
O12 W4 O11 89.0(10) . .
O21 W4 O11 85.8(12) . .
O9 W4 O3 156.2(9) . .
O8 W4 O3 94.3(10) . .
O12 W4 O3 96.6(11) . .
O21 W4 O3 62.0(10) . .
O11 W4 O3 66.1(10) . .
O9 W4 O4 156.2(9) . .
O8 W4 O4 64.7(8) . .
O12 W4 O4 60.6(10) . .
O21 W4 O4 99.1(10) . .
O11 W4 O4 96.5(9) . .
O3 W4 O4 47.5(8) . .
O15 W5 O18 102.6(9) . 2_276
O15 W5 O20 101.8(12) . .
O18 W5 O20 155.6(12) 2_276 .
O15 W5 O8 101.0(10) . 2_276
O18 W5 O8 87.5(8) 2_276 2_276
O20 W5 O8 87.3(9) . 2_276
O15 W5 O13 100.5(10) . .
O18 W5 O13 86.2(10) 2_276 .
O20 W5 O13 90.0(9) . .
O8 W5 O13 158.5(10) 2_276 .
O15 W5 O1 155.4(10) . .
O18 W5 O1 96.5(9) 2_276 .
O20 W5 O1 60.4(11) . .
O8 W5 O1 95.3(10) 2_276 .
O13 W5 O1 65.1(9) . .
O15 W5 O4 156.1(9) . 2_276
O18 W5 O4 60.1(9) 2_276 2_276
O20 W5 O4 96.3(11) . 2_276
O8 W5 O4 64.2(8) 2_276 2_276
O13 W5 O4 94.9(9) . 2_276
O1 W5 O4 48.5(8) . 2_276
O14 W6 O13 100.5(9) . .
O14 W6 O11 97.5(9) . .
O13 W6 O11 161.9(11) . .
O14 W6 O10 100.7(9) . .
O13 W6 O10 88.0(11) . .
O11 W6 O10 87.1(12) . .
O14 W6 O19 98.9(10) . .
O13 W6 O19 88.3(12) . .
O11 W6 O19 90.5(12) . .
O10 W6 O19 160.4(12) . .
O14 W6 O1 154.4(7) . .
O13 W6 O1 65.0(9) . .
O11 W6 O1 98.7(10) . .
O10 W6 O1 99.8(10) . .
O19 W6 O1 61.3(11) . .
O14 W6 O3 154.2(8) . .
O13 W6 O3 98.5(10) . .
O11 W6 O3 63.8(10) . .
O10 W6 O3 62.7(10) . .
O19 W6 O3 98.9(11) . .
O1 W6 O3 51.2(8) . .
O2 Si1 O2 180.000(4) . 2_276
O2 Si1 O4 65.1(13) . .
O2 Si1 O4 114.9(13) 2_276 .
O2 Si1 O4 114.9(13) . 2_276
O2 Si1 O4 65.1(13) 2_276 2_276
O4 Si1 O4 180.000(7) . 2_276
O2 Si1 O3 67.4(14) . 2_276
O2 Si1 O3 112.6(14) 2_276 2_276
O4 Si1 O3 108.3(12) . 2_276
O4 Si1 O3 71.7(12) 2_276 2_276
O2 Si1 O3 112.6(14) . .
O2 Si1 O3 67.4(14) 2_276 .
O4 Si1 O3 71.7(12) . .
O4 Si1 O3 108.3(12) 2_276 .
O3 Si1 O3 180.000(7) 2_276 .
O2 Si1 O1 69.8(13) . .
O2 Si1 O1 110.2(13) 2_276 .
O4 Si1 O1 107.3(12) . .
O4 Si1 O1 72.7(12) 2_276 .
O3 Si1 O1 102.7(12) 2_276 .
O3 Si1 O1 77.3(12) . .
O2 Si1 O1 110.2(13) . 2_276
O2 Si1 O1 69.8(13) 2_276 2_276
O4 Si1 O1 72.7(12) . 2_276
O4 Si1 O1 107.3(12) 2_276 2_276
O3 Si1 O1 77.3(12) 2_276 2_276
O3 Si1 O1 102.7(12) . 2_276
O1 Si1 O1 180.000(6) . 2_276
Si1 O1 O2 49.8(11) . .
Si1 O1 W1 123.6(12) . .
O2 O1 W1 73.9(12) . .
Si1 O1 W5 119.5(13) . .
O2 O1 W5 134.9(15) . .
W1 O1 W5 98.7(9) . .
Si1 O1 W6 116.4(11) . .
O2 O1 W6 129.9(15) . .
W1 O1 W6 97.9(9) . .
W5 O1 W6 94.9(8) . .
Si1 O2 O4 61.3(13) . .
Si1 O2 O3 60.9(13) . 2_276
O4 O2 O3 101.7(18) . 2_276
Si1 O2 O1 60.4(12) . .
O4 O2 O1 99.2(16) . .
O3 O2 O1 93.9(17) 2_276 .
Si1 O2 W3 127.3(15) . .
O4 O2 W3 66.0(12) . .
O3 O2 W3 134.7(16) 2_276 .
O1 O2 W3 130.2(15) . .
Si1 O2 W2 124.1(15) . 2_276
O4 O2 W2 132.7(16) . 2_276
O3 O2 W2 63.3(11) 2_276 2_276
O1 O2 W2 125.1(15) . 2_276
W3 O2 W2 92.5(9) . 2_276
Si1 O2 W1 121.8(14) . .
O4 O2 W1 129.7(16) . .
O3 O2 W1 124.1(16) 2_276 .
O1 O2 W1 61.4(11) . .
W3 O2 W1 91.0(9) . .
W2 O2 W1 89.8(8) 2_276 .
Si1 O3 O2 51.7(11) . 2_276
Si1 O3 W2 125.6(14) . .
O2 O3 W2 73.9(12) 2_276 .
Si1 O3 W4 121.7(13) . .
O2 O3 W4 138.8(16) 2_276 .
W2 O3 W4 98.1(9) . .
Si1 O3 W6 115.1(13) . .
O2 O3 W6 126.2(16) 2_276 .
W2 O3 W6 95.0(9) . .
W4 O3 W6 94.4(9) . .
Si1 O4 O2 53.7(12) . .
Si1 O4 W3 126.2(12) . .
O2 O4 W3 72.5(12) . .
Si1 O4 W4 119.1(11) . .
O2 O4 W4 134.1(15) . .
W3 O4 W4 96.3(9) . .
Si1 O4 W5 119.2(11) . 2_276
O2 O4 W5 132.2(14) . 2_276
W3 O4 W5 96.2(8) . 2_276
W4 O4 W5 92.5(8) . 2_276
W5 O20 W1 138.8(17) . .
W2 O21 W4 136.8(15) . .
W3 O7 W1 138.8(10) . .
W4 O8 W5 138.5(11) . 2_276
W2 O10 W6 135.6(15) . .
W6 O11 W4 135.7(15) . .
W4 O12 W3 139.8(15) . .
W6 O13 W5 134.9(13) . .
W3 O16 W2 138.0(12) 2_276 .
W2 O17 W1 138.6(9) 2_276 .
W5 O18 W3 141.2(12) 2_276 .
W1 O19 W6 135.6(18) . .
N1 Cu1 N2 174.6(8) . 1_455
N3 Cu2 N3 180.0(17) 2_665 .
C1 N1 C10 115.8(17) . .
C1 N1 Cu1 123.1(15) . .
C10 N1 Cu1 121.1(13) . .
C15 N3 C11 116(2) . .
C15 N3 Cu2 125(2) . .
C11 N3 Cu2 119(2) . .
N1 C1 C2 123(2) . .
N1 C1 H1A 118.4 . .
C2 C1 H1A 118.4 . .
C3 C2 C1 120(2) . .
C3 C2 H2A 119.8 . .
C1 C2 H2A 119.8 . .
C2 C3 C9 116.8(18) . .
C2 C3 C4 121.6(18) . .
C9 C3 C4 121.5(19) . .
C10 C9 C3 121(2) . .
C10 C9 H9A 119.6 . .
C3 C9 H9A 119.6 . .
N1 C10 C9 122.7(19) . .
N1 C10 H10A 118.6 . .
C9 C10 H10A 118.6 . .
N3 C11 C12 121(2) . .
N3 C11 H11A 119.6 . .
C12 C11 H11A 119.6 . .
C13 C12 C11 122(2) . .
C13 C12 H12A 119.1 . .
C11 C12 H12A 119.1 . .
C12 C13 C14 119(2) . .
C12 C13 C13 123(2) . 2_765
C14 C13 C13 118(2) . 2_765
C15 C14 C13 114(3) . .
C15 C14 H14A 122.9 . .
C13 C14 H14A 122.9 . .
N3 C15 C14 129(3) . .
N3 C15 H15A 115.7 . .
C14 C15 H15A 115.7 . .
C5 C4 C8 114.2(17) . .
C5 C4 C3 123(2) . .
C8 C4 C3 122.7(19) . .
C7 C8 C4 122(2) . .
C7 C8 H8A 118.9 . .
C4 C8 H8A 118.9 . .
C4 C5 C6 121(2) . .
C4 C5 H5A 119.6 . .
C6 C5 H5A 119.6 . .
N2 C6 C5 123(2) . .
N2 C6 H6A 118.3 . .
C5 C6 H6A 118.3 . .
N2 C7 C8 121(3) . .
N2 C7 H7A 119.3 . .
C8 C7 H7A 119.3 . .
C6 N2 C7 117.6(19) . .
C6 N2 Cu1 124.1(16) . 1_655
C7 N2 Cu1 117.8(17) . 1_655
C20 N5 C20 115(7) 2_366 .
C20 N5 C17 136(7) 2_366 .
C20 N5 C17 108.0 . .
C20 N5 N5 64(5) 2_366 2_366
C20 N5 N5 51(4) . 2_366
C17 N5 N5 159(4) . 2_366
N5 C17 C18 108.0 . .
N4 C18 C17 108.0 . .
C20 N4 C18 108.0 . .
N5 C20 N4 171(5) 2_366 .
N5 C20 N5 65(5) 2_366 .
N4 C20 N5 108.0 . .

loop_
_geom_bond_atom_site_label_1
_geom_bond_atom_site_label_2
_geom_bond_distance
_geom_bond_site_symmetry_2
W1 O5 1.639(15) .
W1 O19 1.86(3) .
W1 O17 1.899(16) .
W1 O7 1.906(16) .
W1 O20 1.914(19) .
W1 O1 2.29(2) .
W1 O2 2.51(3) .
W2 O22 1.672(18) .
W2 O17 1.868(17) 2_276
W2 O10 1.88(3) .
W2 O21 1.89(3) .
W2 O16 1.928(18) .
W2 O3 2.31(3) .
W2 O2 2.48(2) 2_276
W3 O6 1.689(18) .
W3 O7 1.850(15) .
W3 O16 1.867(17) 2_276
W3 O12 1.897(18) .
W3 O18 1.92(2) .
W3 O4 2.32(2) .
W3 O2 2.42(3) .
W4 O9 1.700(16) .
W4 O8 1.865(17) .
W4 O12 1.87(2) .
W4 O21 1.89(3) .
W4 O11 1.91(3) .
W4 O3 2.35(3) .
W4 O4 2.43(2) .
W5 O15 1.673(16) .
W5 O18 1.84(2) 2_276
W5 O20 1.86(2) .
W5 O8 1.894(17) 2_276
W5 O13 1.93(2) .
W5 O1 2.36(2) .
W5 O4 2.44(2) 2_276
W6 O14 1.667(13) .
W6 O13 1.87(3) .
W6 O11 1.90(3) .
W6 O10 1.92(3) .
W6 O19 1.96(3) .
W6 O1 2.40(2) .
W6 O3 2.46(3) .
Si1 O2 1.49(3) .
Si1 O2 1.49(3) 2_276
Si1 O4 1.63(3) .
Si1 O4 1.63(3) 2_276
Si1 O3 1.66(2) 2_276
Si1 O3 1.66(2) .
Si1 O1 1.70(2) .
Si1 O1 1.70(2) 2_276
O1 O2 1.84(4) .
O2 O4 1.68(4) .
O2 O3 1.76(4) 2_276
O2 W2 2.48(2) 2_276
O3 O2 1.76(4) 2_276
O4 W5 2.44(2) 2_276
O8 W5 1.894(17) 2_276
O16 W3 1.867(16) 2_276
O17 W2 1.868(17) 2_276
O18 W5 1.84(2) 2_276
Cu1 N1 1.866(17) .
Cu1 N2 1.912(16) 1_455
Cu2 N3 1.910(19) 2_665
Cu2 N3 1.910(19) .
N1 C1 1.35(3) .
N1 C10 1.36(3) .
N3 C15 1.29(4) .
N3 C11 1.35(3) .
C1 C2 1.38(3) .
C1 H1A 0.9300 .
C2 C3 1.37(3) .
C2 H2A 0.9300 .
C3 C9 1.38(3) .
C3 C4 1.45(3) .
C9 C10 1.37(3) .
C9 H9A 0.9300 .
C10 H10A 0.9300 .
C11 C12 1.40(3) .
C11 H11A 0.9300 .
C12 C13 1.31(3) .
C12 H12A 0.9300 .
C13 C14 1.45(3) .
C13 C13 1.52(4) 2_765
C14 C15 1.36(3) .
C14 H14A 0.9300 .
C15 H15A 0.9300 .
C4 C5 1.39(3) .
C4 C8 1.42(3) .
C8 C7 1.37(3) .
C8 H8A 0.9300 .
C5 C6 1.40(3) .
C5 H5A 0.9300 .
C6 N2 1.31(3) .
C6 H6A 0.9300 .
C7 N2 1.37(3) .
C7 H7A 0.9300 .
N2 Cu1 1.912(16) 1_655
N5 C20 1.33(11) 2_366
N5 C20 1.52(3) .
N5 C17 1.52(3) .
N5 N5 1.54(10) 2_366
C17 C18 1.52(3) .
C18 N4 1.52(3) .
N4 C20 1.52(3) .
C20 N5 1.33(7) 2_366
